data_4345201
loop_
_publ_author_name
'Yu, Meng'
'Ward, Meghan B.'
'Franke, Alicja'
'Ambrose, Stephen L.'
'Whaley, Zachary L.'
'Bradford, Thomas Miller'
'Gorden, John D.'
'Beyers, Ronald J.'
'Cattley, Russell C.'
'Ivanovi\'c-Burmazovi\'c, Ivana'
'Schwartz, Dean D.'
'Goldsmith, Christian R.'

_publ_section_title
;
 Adding a Second Quinol to a Redox-Responsive MRI Contrast Agent Improves
 Its Relaxivity Response to H2O2.
;
_journal_issue 5
_journal_name_full 'Inorganic chemistry'
_journal_page_first 2812
_journal_page_last 2826
_journal_paper_doi 10.1021/acs.inorgchem.6b02964
_journal_volume 56
_journal_year 2017
_chemical_formula_moiety 'C28 H28 Br2 Mn N4 O4, (H2O) (C2H3N)'
_chemical_formula_sum 'C30 H33 Br2 Mn N5 O5'
_chemical_formula_weight 758.35
_chemical_name_common '[Mn(H4qtp2)Br2]'
_space_group_crystal_system monoclinic
_space_group_IT_number 14
_space_group_name_Hall '-P 2yn'
_space_group_name_H-M_alt 'P 1 21/n 1'
_symmetry_space_group_name_Hall '-P 2yn'
_symmetry_space_group_name_H-M 'P 1 21/n 1'
_atom_sites_solution_hydrogens geom
_atom_sites_solution_primary direct
_atom_sites_solution_secondary difmap
_cell_angle_alpha 90
_cell_angle_beta 99.8810(10)
_cell_angle_gamma 90
_cell_formula_units_Z 4
_cell_length_a 9.6411(2)
_cell_length_b 21.9027(6)
_cell_length_c 15.3507(4)
_cell_measurement_reflns_used 8877
_cell_measurement_temperature 180.(2)
_cell_measurement_theta_max 20.6360
_cell_measurement_theta_min 2.2961
_cell_volume 3193.46(14)
_computing_cell_refinement 'SAINT V8.18C (Bruker AXS Inc., 2011)'
_computing_data_reduction 'SAINT V8.18C (Bruker AXS Inc., 2011)'
_computing_structure_refinement 'SHELXL-97 (Sheldrick, 2008)'
_computing_structure_solution 'SHELXS-97 (Sheldrick, 2008)'
_diffrn_ambient_temperature 180.(2)
_diffrn_detector_area_resol_mean 8.3333
_diffrn_measured_fraction_theta_full 0.999
_diffrn_measured_fraction_theta_max 0.999
_diffrn_measurement_device_type 'CCD area detector'
_diffrn_measurement_method 'phi and omega scans'
_diffrn_radiation_monochromator graphite
_diffrn_radiation_type MoK\a
_diffrn_radiation_wavelength 0.71073
_diffrn_reflns_av_R_equivalents 0.0412
_diffrn_reflns_av_sigmaI/netI 0.0247
_diffrn_reflns_limit_h_max 8
_diffrn_reflns_limit_h_min -9
_diffrn_reflns_limit_k_max 21
_diffrn_reflns_limit_k_min -21
_diffrn_reflns_limit_l_max 15
_diffrn_reflns_limit_l_min -15
_diffrn_reflns_number 31999
_diffrn_reflns_theta_full 20.84
_diffrn_reflns_theta_max 20.84
_diffrn_reflns_theta_min 1.64
_diffrn_source 'fine-focus sealed tube'
_exptl_absorpt_coefficient_mu 2.961
_exptl_absorpt_correction_T_max 0.943
_exptl_absorpt_correction_T_min 0.560
_exptl_absorpt_correction_type multi-scan
_exptl_absorpt_process_details 'SADABS V2008/1 (Bruker AXS Inc.)'
_exptl_crystal_colour 'clear light orange'
_exptl_crystal_density_diffrn 1.577
_exptl_crystal_density_method 'not measured'
_exptl_crystal_description Fragment
_exptl_crystal_F_000 1532.0
_exptl_crystal_size_max 0.200
_exptl_crystal_size_mid 0.200
_exptl_crystal_size_min 0.020
_platon_squeeze_details
;

Although there were four peaks within the Fourier diffference map,

the highly disordered solvents within the void were not crystallography

well defined.



The SQUEEZE routine of the program PLATON was used in order to 

eliminate the contribution of disordered solvent molecules,

thereby a final model based only on the ordered part of the crtystal

structure was obtained



The SQUEEZE routine routine suggested that a total potential solvent area 

volume of 566.2 Ang^3 [17.7% of cell volume], and a void electron population

of 146 per cell.Experimental evidence suggests the presence of 1 molecule of

acetonitrile and one water per asymetric unit.



Refinement after the SQUEEZE routine gave significantly improved R values.

[R values before SQUEEZE]

R1 = 0.0864 for >2sigma(I) data

R1 = 0.0864, wR2 = 0.2175, GOOF = S = 1.165 for all data

(4381 data and 0 restraint/ 397 parameters

,

;
_refine_diff_density_max 0.429
_refine_diff_density_min -0.719
_refine_ls_extinction_method none
_refine_ls_goodness_of_fit_ref 1.178
_refine_ls_hydrogen_treatment mixed
_refine_ls_matrix_type full
_refine_ls_number_parameters 358
_refine_ls_number_reflns 3364
_refine_ls_number_restraints 12
_refine_ls_restrained_S_all 1.176
_refine_ls_R_factor_all 0.0646
_refine_ls_R_factor_gt 0.0566
_refine_ls_shift/su_max 0.000
_refine_ls_shift/su_mean 0.000
_refine_ls_structure_factor_coef Fsqd
_refine_ls_weighting_details 'calc w=1/[\s^2^(Fo^2^)+(0.0188P)^2^+16.3405P] where P=(Fo^2^+2Fc^2^)/3'
_refine_ls_weighting_scheme calc
_refine_ls_wR_factor_gt 0.1071
_refine_ls_wR_factor_ref 0.1104
_reflns_number_gt 3031
_reflns_number_total 3364
_reflns_threshold_expression >2sigma(I)
_cod_data_source_file ic6b02964_si_002.cif
_cod_data_source_block '[Mn(H4qtp2)Br2]'
_cod_depositor_comments 'Adding full bibliography for 4345200--4345202.cif.'
_cod_database_code 4345201

loop_
_space_group_symop_operation_xyz
'x, y, z'
'-x+1/2, y+1/2, -z+1/2'
'-x, -y, -z'
'x-1/2, -y-1/2, z-1/2'

loop_
_atom_site_type_symbol
_atom_site_label
_atom_site_fract_x
_atom_site_fract_y
_atom_site_fract_z
_atom_site_U_iso_or_equiv
_atom_site_adp_type
_atom_site_calc_flag
_atom_site_refinement_flags
_atom_site_occupancy
_atom_site_disorder_assembly
_atom_site_disorder_group
C C9 0.2658(10) 0.4804(4) 0.8120(6) 0.064(3) Uani d . 1 A 4
H H9 0.2798 0.4734 0.7544 0.076 Uiso calc R 1 A 4
N N1 0.3179(5) 0.2438(3) 0.7094(3) 0.0331(14) Uani d D 1 A 4
C C1 0.2840(7) 0.1892(4) 0.6732(4) 0.0390(19) Uani d D 1 A 4
H H1 0.356 0.1654 0.658 0.047 Uiso calc R 1 A 4
C C2 0.1512(8) 0.1663(3) 0.6572(5) 0.044(2) Uani d D 1 A 4
H H2 0.1338 0.1275 0.633 0.053 Uiso calc R 1 A 4
C C3 0.0444(7) 0.2009(4) 0.6774(5) 0.049(2) Uani d D 1 A 4
H H3A -0.0477 0.1866 0.6657 0.059 Uiso calc R 1 A 4
C C4 0.0742(7) 0.2580(4) 0.7156(5) 0.046(2) Uani d D 1 A 4
H H4A 0.0027 0.2821 0.731 0.055 Uiso calc R 1 A 4
C C5 0.2113(7) 0.2785(3) 0.7301(4) 0.0390(19) Uani d D 1 A 4
N N4 0.7371(6) 0.3131(3) 0.8427(4) 0.0424(16) Uani d D 1 A 4
C C28 0.8078(7) 0.3639(4) 0.8297(5) 0.049(2) Uani d D 1 A 4
H H28 0.7699 0.3897 0.7836 0.058 Uiso calc R 1 A 4
C C27 0.9331(7) 0.3798(4) 0.8811(5) 0.045(2) Uani d D 1 A 4
H H27 0.9782 0.416 0.8707 0.054 Uiso calc R 1 A 4
C C26 0.9909(8) 0.3413(4) 0.9483(5) 0.048(2) Uani d D 1 A 4
H H26 1.0767 0.3506 0.9835 0.058 Uiso calc R 1 A 4
C C25 0.9202(7) 0.2888(4) 0.9626(5) 0.047(2) Uani d D 1 A 4
H H25 0.9578 0.2622 1.0077 0.057 Uiso calc R 1 A 4
C C24 0.7925(7) 0.2758(3) 0.9094(4) 0.0420(19) Uani d D 1 A 4
Br Br1 0.52043(9) 0.36093(5) 0.63027(5) 0.0676(3) Uani d . 1 A 4
Br Br2 0.66140(9) 0.19360(6) 0.68328(6) 0.0812(4) Uani d . 1 A 4
Mn Mn1 0.53500(11) 0.27990(5) 0.75745(7) 0.0395(3) Uani d . 1 A 4
O O4 0.6869(8) 0.0079(3) 1.0924(5) 0.098(2) Uani d . 1 A 4
H H4 0.7424 0.0083 1.0575 0.147 Uiso calc R 1 A 4
O O1 0.3980(6) 0.4251(2) 1.0321(3) 0.0620(16) Uani d . 1 A 4
H H1A 0.3756 0.4355 1.0791 0.093 Uiso calc R 1 A 4
N N2 0.3870(6) 0.3368(3) 0.8321(4) 0.0396(15) Uani d . 1 A 4
N N3 0.5578(6) 0.2292(3) 0.8938(4) 0.0410(16) Uani d . 1 A 4
C C14 0.3670(8) 0.3014(4) 0.9114(5) 0.049(2) Uani d . 1 A 4
H H14A 0.2968 0.27 0.8944 0.059 Uiso calc R 1 A 4
H H14B 0.3329 0.3284 0.9533 0.059 Uiso calc R 1 A 4
C C15 0.5056(7) 0.2718(4) 0.9556(4) 0.044(2) Uani d . 1 A 4
H H15A 0.5755 0.3033 0.9735 0.053 Uiso calc R 1 A 4
H H15B 0.4907 0.2499 1.008 0.053 Uiso calc R 1 A 4
C C16 0.4794(8) 0.1697(4) 0.8877(5) 0.051(2) Uani d . 1 A 4
H H16A 0.514 0.1445 0.844 0.061 Uiso calc R 1 A 4
H H16B 0.381 0.1781 0.8654 0.061 Uiso calc R 1 A 4
C C17 0.4875(9) 0.1325(4) 0.9712(5) 0.055(2) Uani d . 1 A 4
C C22 0.3894(9) 0.1388(5) 1.0259(6) 0.072(3) Uani d . 1 A 4
O O3 0.2812(7) 0.1810(4) 1.0022(4) 0.108(3) Uani d . 1 A 4
H H3 0.2298 0.1811 1.0396 0.163 Uiso calc R 1 A 4
C C21 0.3902(11) 0.1021(6) 1.1012(6) 0.095(4) Uani d . 1 A 4
H H21 0.32 0.1066 1.1354 0.114 Uiso calc R 1 A 4
C C20 0.4913(11) 0.0610(5) 1.1234(7) 0.080(3) Uani d . 1 A 4
H H20 0.4945 0.0384 1.175 0.096 Uiso calc R 1 A 4
C C19 0.5909(10) 0.0517(4) 1.0709(6) 0.065(3) Uani d . 1 A 4
C C18 0.5901(9) 0.0886(4) 0.9923(6) 0.062(2) Uani d . 1 A 4
H H18 0.6579 0.0826 0.9566 0.075 Uiso calc R 1 A 4
C C23 0.7093(7) 0.2197(4) 0.9229(5) 0.047(2) Uani d . 1 A 4
H H23A 0.7404 0.186 0.89 0.057 Uiso calc R 1 A 4
H H23B 0.7267 0.2088 0.9851 0.057 Uiso calc R 1 A 4
C C7 0.4441(8) 0.3997(4) 0.8572(5) 0.050(2) Uani d . 1 A 4
H H7A 0.5192 0.3957 0.9077 0.06 Uiso calc R 1 A 4
H H7B 0.4857 0.4155 0.8085 0.06 Uiso calc R 1 A 4
C C8 0.3416(8) 0.4462(3) 0.8795(5) 0.045(2) Uani d . 1 A 4
C C10 0.1729(13) 0.5232(4) 0.8262(7) 0.091(4) Uani d . 1 A 4
C C11 0.1475(10) 0.5334(4) 0.9109(8) 0.073(3) Uani d . 1 A 4
H H11 0.0806 0.5619 0.9211 0.087 Uiso calc R 1 A 4
C C12 0.2233(8) 0.5006(4) 0.9803(6) 0.053(2) Uani d . 1 A 4
H H12 0.2093 0.5079 1.0378 0.064 Uiso calc R 1 A 4
C C13 0.3200(7) 0.4568(3) 0.9645(5) 0.0421(19) Uani d . 1 A 4
C C6 0.2536(7) 0.3399(3) 0.7688(5) 0.0417(19) Uani d . 1 A 4
H H6A 0.2641 0.3681 0.7216 0.05 Uiso calc R 1 A 4
H H6B 0.18 0.3554 0.7987 0.05 Uiso calc R 1 A 4
O O2 0.1013(11) 0.5566(3) 0.7561(5) 0.141(4) Uani d . 1 A 4
H H2A 0.0273 0.5693 0.7688 0.211 Uiso calc R 1 A 4

loop_
_atom_site_aniso_label
_atom_site_aniso_U_11
_atom_site_aniso_U_22
_atom_site_aniso_U_33
_atom_site_aniso_U_12
_atom_site_aniso_U_13
_atom_site_aniso_U_23
C9 0.103(8) 0.030(5) 0.053(6) -0.013(5) -0.002(5) 0.000(5)
N1 0.022(3) 0.046(4) 0.032(3) -0.004(3) 0.007(3) 0.002(3)
C1 0.033(5) 0.058(6) 0.027(4) 0.011(4) 0.009(3) 0.004(4)
C2 0.040(5) 0.049(5) 0.041(5) -0.008(4) -0.002(4) 0.001(4)
C3 0.024(4) 0.075(7) 0.046(5) -0.011(5) 0.001(4) 0.005(5)
C4 0.026(5) 0.066(6) 0.048(5) 0.005(4) 0.014(4) -0.010(4)
C5 0.031(5) 0.057(5) 0.028(4) 0.005(4) 0.004(3) 0.006(4)
N4 0.033(4) 0.066(5) 0.027(4) -0.006(4) 0.002(3) 0.000(3)
C28 0.038(5) 0.068(6) 0.043(5) 0.000(4) 0.017(4) 0.005(4)
C27 0.025(4) 0.061(6) 0.051(5) -0.015(4) 0.015(4) -0.011(5)
C26 0.033(5) 0.066(6) 0.043(5) -0.004(5) 0.000(4) -0.013(5)
C25 0.033(5) 0.065(6) 0.042(5) -0.006(4) -0.001(4) -0.002(4)
C24 0.036(5) 0.056(5) 0.032(4) 0.002(4) 0.001(4) -0.006(4)
Br1 0.0604(6) 0.0975(8) 0.0437(5) -0.0178(5) 0.0056(4) 0.0186(5)
Br2 0.0372(5) 0.1542(11) 0.0486(5) 0.0336(6) -0.0025(4) -0.0280(6)
Mn1 0.0267(6) 0.0644(8) 0.0272(6) -0.0026(6) 0.0042(5) 0.0005(6)
O4 0.117(6) 0.080(5) 0.085(5) 0.004(5) -0.020(4) 0.001(4)
O1 0.074(4) 0.069(4) 0.040(3) 0.015(3) 0.001(3) 0.000(3)
N2 0.039(4) 0.045(4) 0.037(4) -0.010(3) 0.010(3) -0.007(3)
N3 0.030(3) 0.058(4) 0.033(3) -0.017(3) 0.000(3) -0.001(3)
C14 0.046(5) 0.069(6) 0.037(5) -0.015(4) 0.018(4) -0.013(4)
C15 0.041(5) 0.063(6) 0.030(4) -0.011(4) 0.013(4) -0.011(4)
C16 0.055(5) 0.060(6) 0.035(5) -0.010(4) -0.001(4) -0.007(4)
C17 0.050(5) 0.061(6) 0.045(5) -0.021(5) -0.017(5) 0.008(4)
C22 0.042(6) 0.108(8) 0.064(6) -0.016(6) 0.002(5) 0.030(6)
O3 0.065(4) 0.180(8) 0.088(5) 0.015(5) 0.034(4) 0.070(5)
C21 0.057(7) 0.152(11) 0.072(7) -0.005(7) 0.000(5) 0.056(7)
C20 0.053(6) 0.110(9) 0.072(7) -0.021(6) -0.004(6) 0.026(6)
C19 0.060(6) 0.049(6) 0.071(7) -0.007(5) -0.029(6) 0.007(5)
C18 0.059(6) 0.050(6) 0.069(6) -0.018(5) -0.016(5) -0.004(5)
C23 0.043(5) 0.062(6) 0.033(4) -0.005(4) -0.005(4) 0.001(4)
C7 0.043(5) 0.064(6) 0.044(5) -0.023(4) 0.011(4) -0.005(4)
C8 0.044(5) 0.041(5) 0.050(6) -0.010(4) 0.008(4) -0.003(4)
C10 0.142(10) 0.032(6) 0.074(8) -0.010(7) -0.056(7) 0.007(6)
C11 0.071(6) 0.034(5) 0.100(8) 0.012(5) -0.024(6) -0.010(6)
C12 0.060(6) 0.034(5) 0.065(6) -0.013(5) 0.012(5) -0.005(4)
C13 0.040(5) 0.042(5) 0.040(5) -0.003(4) -0.007(4) 0.001(4)
C6 0.032(4) 0.042(5) 0.051(5) 0.002(4) 0.009(4) -0.007(4)
O2 0.233(10) 0.036(4) 0.112(6) 0.047(5) -0.088(6) -0.012(4)

loop_
_atom_type_symbol
_atom_type_description
_atom_type_scat_dispersion_real
_atom_type_scat_dispersion_imag
_atom_type_scat_source
C C 0.0033 0.0016 'International Tables Vol C Tables 4.2.6.8 and 6.1.1.4'
H H 0.0000 0.0000 'International Tables Vol C Tables 4.2.6.8 and 6.1.1.4'
N N 0.0061 0.0033 'International Tables Vol C Tables 4.2.6.8 and 6.1.1.4'
O O 0.0106 0.0060 'International Tables Vol C Tables 4.2.6.8 and 6.1.1.4'
Mn Mn 0.3368 0.7283 'International Tables Vol C Tables 4.2.6.8 and 6.1.1.4'
Br Br -0.2901 2.4595 'International Tables Vol C Tables 4.2.6.8 and 6.1.1.4'

loop_
_geom_angle_atom_site_label_1
_geom_angle_atom_site_label_2
_geom_angle_atom_site_label_3
_geom_angle
C10 C9 C8 122.6(9)
C10 C9 H9 118.7
C8 C9 H9 118.7
C1 N1 C5 117.2(6)
C1 N1 Mn1 126.9(4)
C5 N1 Mn1 115.3(5)
N1 C1 C2 124.2(7)
N1 C1 H1 117.9
C2 C1 H1 117.9
C3 C2 C1 118.7(7)
C3 C2 H2 120.6
C1 C2 H2 120.6
C2 C3 C4 119.3(7)
C2 C3 H3A 120.3
C4 C3 H3A 120.3
C5 C4 C3 118.9(7)
C5 C4 H4A 120.5
C3 C4 H4A 120.5
N1 C5 C4 121.6(7)
N1 C5 C6 115.4(6)
C4 C5 C6 123.0(6)
C28 N4 C24 118.2(6)
C28 N4 Mn1 126.1(5)
C24 N4 Mn1 115.6(5)
N4 C28 C27 123.3(7)
N4 C28 H28 118.4
C27 C28 H28 118.4
C28 C27 C26 118.6(7)
C28 C27 H27 120.7
C26 C27 H27 120.7
C25 C26 C27 119.0(7)
C25 C26 H26 120.5
C27 C26 H26 120.5
C26 C25 C24 119.7(7)
C26 C25 H25 120.2
C24 C25 H25 120.2
N4 C24 C25 121.2(7)
N4 C24 C23 116.7(6)
C25 C24 C23 122.0(7)
N1 Mn1 N4 164.3(2)
N1 Mn1 N2 74.6(2)
N4 Mn1 N2 94.7(2)
N1 Mn1 N3 93.79(19)
N4 Mn1 N3 72.4(2)
N2 Mn1 N3 77.7(2)
N1 Mn1 Br2 94.64(16)
N4 Mn1 Br2 93.71(16)
N2 Mn1 Br2 165.61(15)
N3 Mn1 Br2 93.85(16)
N1 Mn1 Br1 93.78(14)
N4 Mn1 Br1 98.22(16)
N2 Mn1 Br1 92.59(15)
N3 Mn1 Br1 165.60(15)
Br2 Mn1 Br1 97.73(5)
C13 O1 H1A 109.5
C6 N2 C14 110.1(5)
C6 N2 C7 111.3(6)
C14 N2 C7 111.1(5)
C6 N2 Mn1 103.8(4)
C14 N2 Mn1 107.5(4)
C7 N2 Mn1 112.6(4)
C23 N3 C15 109.0(5)
C23 N3 C16 111.1(6)
C15 N3 C16 111.4(5)
C23 N3 Mn1 106.0(4)
C15 N3 Mn1 106.5(4)
C16 N3 Mn1 112.7(4)
N2 C14 C15 110.9(6)
N2 C14 H14A 109.5
C15 C14 H14A 109.5
N2 C14 H14B 109.5
C15 C14 H14B 109.5
H14A C14 H14B 108.0
N3 C15 C14 110.5(6)
N3 C15 H15A 109.6
C14 C15 H15A 109.6
N3 C15 H15B 109.6
C14 C15 H15B 109.6
H15A C15 H15B 108.1
N3 C16 C17 117.6(6)
N3 C16 H16A 107.9
C17 C16 H16A 107.9
N3 C16 H16B 107.9
C17 C16 H16B 107.9
H16A C16 H16B 107.2
C22 C17 C18 117.9(8)
C22 C17 C16 121.6(8)
C18 C17 C16 120.4(9)
C17 C22 O3 118.0(8)
C17 C22 C21 122.5(10)
O3 C22 C21 119.4(9)
C22 O3 H3 109.5
C20 C21 C22 119.9(10)
C20 C21 H21 120.1
C22 C21 H21 120.1
C21 C20 C19 120.5(10)
C21 C20 H20 119.7
C19 C20 H20 119.7
O4 C19 C20 119.2(10)
O4 C19 C18 120.7(10)
C20 C19 C18 120.1(9)
C17 C18 C19 119.0(9)
C17 C18 H18 120.5
C19 C18 H18 120.5
N3 C23 C24 111.7(6)
N3 C23 H23A 109.3
C24 C23 H23A 109.3
N3 C23 H23B 109.3
C24 C23 H23B 109.3
H23A C23 H23B 107.9
C8 C7 N2 116.9(6)
C8 C7 H7A 108.1
N2 C7 H7A 108.1
C8 C7 H7B 108.1
N2 C7 H7B 108.1
H7A C7 H7B 107.3
C13 C8 C9 118.3(8)
C13 C8 C7 123.0(7)
C9 C8 C7 118.8(8)
C9 C10 C11 119.8(9)
C9 C10 O2 120.1(11)
C11 C10 O2 120.1(11)
C10 C11 C12 118.9(9)
C10 C11 H11 120.5
C12 C11 H11 120.5
C11 C12 C13 120.4(8)
C11 C12 H12 119.8
C13 C12 H12 119.8
O1 C13 C8 118.9(7)
O1 C13 C12 121.3(7)
C8 C13 C12 119.8(7)
N2 C6 C5 111.5(6)
N2 C6 H6A 109.3
C5 C6 H6A 109.3
N2 C6 H6B 109.3
C5 C6 H6B 109.3
H6A C6 H6B 108.0

loop_
_geom_bond_atom_site_label_1
_geom_bond_atom_site_label_2
_geom_bond_distance
C9 C10 1.341(14)
C9 C8 1.381(11)
C9 H9 0.93
N1 C1 1.335(8)
N1 C5 1.358(8)
N1 Mn1 2.241(5)
C1 C2 1.359(9)
C1 H1 0.93
C2 C3 1.356(9)
C2 H2 0.93
C3 C4 1.391(9)
C3 H3A 0.93
C4 C5 1.376(9)
C4 H4A 0.93
C5 C6 1.499(10)
N4 C28 1.337(8)
N4 C24 1.348(8)
N4 Mn1 2.272(5)
C28 C27 1.370(9)
C28 H28 0.93
C27 C26 1.375(9)
C27 H27 0.93
C26 C25 1.372(9)
C26 H26 0.93
C25 C24 1.385(9)
C25 H25 0.93
C24 C23 1.500(10)
Br1 Mn1 2.6244(14)
Br2 Mn1 2.6134(15)
Mn1 N2 2.338(6)
Mn1 N3 2.346(6)
O4 C19 1.334(10)
O4 H4 0.82
O1 C13 1.363(8)
O1 H1A 0.82
N2 C6 1.475(9)
N2 C14 1.482(9)
N2 C7 1.510(9)
N3 C23 1.467(9)
N3 C15 1.479(9)
N3 C16 1.502(9)
C14 C15 1.535(10)
C14 H14A 0.97
C14 H14B 0.97
C15 H15A 0.97
C15 H15B 0.97
C16 C17 1.510(10)
C16 H16A 0.97
C16 H16B 0.97
C17 C22 1.374(12)
C17 C18 1.379(11)
C22 O3 1.395(11)
C22 C21 1.407(12)
O3 H3 0.82
C21 C20 1.328(13)
C21 H21 0.93
C20 C19 1.371(13)
C20 H20 0.93
C19 C18 1.451(12)
C18 H18 0.93
C23 H23A 0.97
C23 H23B 0.97
C7 C8 1.498(10)
C7 H7A 0.97
C7 H7B 0.97
C8 C13 1.376(10)
C10 C11 1.381(14)
C10 O2 1.383(10)
C11 C12 1.386(11)
C11 H11 0.93
C12 C13 1.388(10)
C12 H12 0.93
C6 H6A 0.97
C6 H6B 0.97
O2 H2A 0.82

loop_
_geom_torsion_atom_site_label_1
_geom_torsion_atom_site_label_2
_geom_torsion_atom_site_label_3
_geom_torsion_atom_site_label_4
_geom_torsion
C5 N1 C1 C2 -1.0(10)
Mn1 N1 C1 C2 169.9(5)
N1 C1 C2 C3 1.4(11)
C1 C2 C3 C4 -1.6(11)
C2 C3 C4 C5 1.4(11)
C1 N1 C5 C4 0.8(9)
Mn1 N1 C5 C4 -171.1(5)
C1 N1 C5 C6 -178.7(6)
Mn1 N1 C5 C6 9.4(7)
C3 C4 C5 N1 -1.1(11)
C3 C4 C5 C6 178.4(7)
C24 N4 C28 C27 -0.3(11)
Mn1 N4 C28 C27 -176.6(5)
N4 C28 C27 C26 1.3(11)
C28 C27 C26 C25 -1.1(11)
C27 C26 C25 C24 0.0(11)
C28 N4 C24 C25 -0.9(10)
Mn1 N4 C24 C25 175.7(5)
C28 N4 C24 C23 179.1(6)
Mn1 N4 C24 C23 -4.2(8)
C26 C25 C24 N4 1.1(11)
C26 C25 C24 C23 -178.9(7)
C1 N1 Mn1 N4 -109.6(9)
C5 N1 Mn1 N4 61.3(10)
C1 N1 Mn1 N2 -157.9(6)
C5 N1 Mn1 N2 13.0(4)
C1 N1 Mn1 N3 -81.9(5)
C5 N1 Mn1 N3 89.1(5)
C1 N1 Mn1 Br2 12.3(5)
C5 N1 Mn1 Br2 -176.7(4)
C1 N1 Mn1 Br1 110.4(5)
C5 N1 Mn1 Br1 -78.6(4)
C28 N4 Mn1 N1 -132.8(8)
C24 N4 Mn1 N1 50.9(11)
C28 N4 Mn1 N2 -86.5(6)
C24 N4 Mn1 N2 97.1(5)
C28 N4 Mn1 N3 -162.0(6)
C24 N4 Mn1 N3 21.7(5)
C28 N4 Mn1 Br2 105.2(6)
C24 N4 Mn1 Br2 -71.2(5)
C28 N4 Mn1 Br1 6.8(6)
C24 N4 Mn1 Br1 -169.6(5)
N1 Mn1 N2 C6 -31.6(4)
N4 Mn1 N2 C6 160.0(4)
N3 Mn1 N2 C6 -129.1(4)
Br2 Mn1 N2 C6 -74.3(8)
Br1 Mn1 N2 C6 61.6(4)
N1 Mn1 N2 C14 85.0(4)
N4 Mn1 N2 C14 -83.3(4)
N3 Mn1 N2 C14 -12.5(4)
Br2 Mn1 N2 C14 42.4(8)
Br1 Mn1 N2 C14 178.2(4)
N1 Mn1 N2 C7 -152.2(5)
N4 Mn1 N2 C7 39.5(5)
N3 Mn1 N2 C7 110.3(5)
Br2 Mn1 N2 C7 165.1(5)
Br1 Mn1 N2 C7 -59.0(4)
N1 Mn1 N3 C23 153.3(5)
N4 Mn1 N3 C23 -34.3(4)
N2 Mn1 N3 C23 -133.4(5)
Br2 Mn1 N3 C23 58.4(4)
Br1 Mn1 N3 C23 -85.1(7)
N1 Mn1 N3 C15 -90.8(4)
N4 Mn1 N3 C15 81.6(4)
N2 Mn1 N3 C15 -17.5(4)
Br2 Mn1 N3 C15 174.3(4)
Br1 Mn1 N3 C15 30.8(8)
N1 Mn1 N3 C16 31.6(5)
N4 Mn1 N3 C16 -156.0(5)
N2 Mn1 N3 C16 105.0(5)
Br2 Mn1 N3 C16 -63.3(5)
Br1 Mn1 N3 C16 153.2(5)
C6 N2 C14 C15 153.2(6)
C7 N2 C14 C15 -82.9(7)
Mn1 N2 C14 C15 40.7(6)
C23 N3 C15 C14 159.0(6)
C16 N3 C15 C14 -78.2(7)
Mn1 N3 C15 C14 45.1(6)
N2 C14 C15 N3 -60.7(8)
C23 N3 C16 C17 60.6(9)
C15 N3 C16 C17 -61.0(9)
Mn1 N3 C16 C17 179.4(6)
N3 C16 C17 C22 91.8(9)
N3 C16 C17 C18 -91.8(9)
C18 C17 C22 O3 -176.7(8)
C16 C17 C22 O3 -0.2(13)
C18 C17 C22 C21 -0.4(14)
C16 C17 C22 C21 176.2(8)
C17 C22 C21 C20 2.5(16)
O3 C22 C21 C20 178.8(10)
C22 C21 C20 C19 -3.5(16)
C21 C20 C19 O4 -176.6(9)
C21 C20 C19 C18 2.6(14)
C22 C17 C18 C19 -0.6(11)
C16 C17 C18 C19 -177.2(7)
O4 C19 C18 C17 178.7(8)
C20 C19 C18 C17 -0.5(12)
C15 N3 C23 C24 -70.1(7)
C16 N3 C23 C24 166.8(6)
Mn1 N3 C23 C24 44.1(6)
N4 C24 C23 N3 -28.6(9)
C25 C24 C23 N3 151.4(7)
C6 N2 C7 C8 45.7(8)
C14 N2 C7 C8 -77.5(8)
Mn1 N2 C7 C8 161.8(5)
C10 C9 C8 C13 0.2(13)
C10 C9 C8 C7 -179.5(8)
N2 C7 C8 C13 93.1(9)
N2 C7 C8 C9 -87.3(9)
C8 C9 C10 C11 -1.6(15)
C8 C9 C10 O2 179.1(9)
C9 C10 C11 C12 2.5(14)
O2 C10 C11 C12 -178.3(9)
C10 C11 C12 C13 -2.0(13)
C9 C8 C13 O1 -177.5(7)
C7 C8 C13 O1 2.1(11)
C9 C8 C13 C12 0.4(11)
C7 C8 C13 C12 -180.0(7)
C11 C12 C13 O1 178.4(7)
C11 C12 C13 C8 0.5(11)
C14 N2 C6 C5 -67.5(7)
C7 N2 C6 C5 168.7(6)
Mn1 N2 C6 C5 47.3(6)
N1 C5 C6 N2 -40.6(8)
C4 C5 C6 N2 139.9(7)

loop_
_platon_squeeze_void_nr
_platon_squeeze_void_average_x
_platon_squeeze_void_average_y
_platon_squeeze_void_average_z
_platon_squeeze_void_volume
_platon_squeeze_void_count_electrons
1 0.000 0.000 0.000 283.1 73.6
2 0.500 0.500 0.500 283.1 73.6
